data_1533567
loop_
_publ_author_name
'Skinner, S.J.'

_publ_section_title
;
 Characterisation of La2 Ni O4+d using in-situ high temperature neutron
 powder diffraction
;
_journal_name_full 'Solid State Sciences'
_journal_page_first 419
_journal_page_last 426
_journal_volume 5
_journal_year 2003
_chemical_formula_sum 'La2 Ni O3.99'
_chemical_name_systematic 'La2 (Ni O3.99)'
_space_group_IT_number 139
_symmetry_space_group_name_Hall '-I 4 2'
_symmetry_space_group_name_H-M 'I 4/m m m'
_cell_angle_alpha 90
_cell_angle_beta 90
_cell_angle_gamma 90
_cell_formula_units_Z 2
_cell_length_a 3.8953
_cell_length_b 3.8953
_cell_length_c 12.7655
_cell_volume 193.696
_citation_journal_id_ASTM SSSCFJ
_cod_data_source_file Skinner_SSSCFJ_2003_1006.cif
_cod_data_source_block La2Ni1O3.99
_cod_original_cell_volume 193.6955
_cod_original_formula_sum 'La2 Ni1 O3.99'
_cod_database_code 1533567

loop_
_symmetry_equiv_pos_as_xyz
x,y,z
-y,x,z
-x,-y,z
y,-x,z
x,-y,-z
y,x,-z
-x,y,-z
-y,-x,-z
-x,-y,-z
y,-x,-z
x,y,-z
-y,x,-z
-x,y,z
-y,-x,z
x,-y,z
y,x,z
x+1/2,y+1/2,z+1/2
-y+1/2,x+1/2,z+1/2
-x+1/2,-y+1/2,z+1/2
y+1/2,-x+1/2,z+1/2
x+1/2,-y+1/2,-z+1/2
y+1/2,x+1/2,-z+1/2
-x+1/2,y+1/2,-z+1/2
-y+1/2,-x+1/2,-z+1/2
-x+1/2,-y+1/2,-z+1/2
y+1/2,-x+1/2,-z+1/2
x+1/2,y+1/2,-z+1/2
-y+1/2,x+1/2,-z+1/2
-x+1/2,y+1/2,z+1/2
-y+1/2,-x+1/2,z+1/2
x+1/2,-y+1/2,z+1/2
y+1/2,x+1/2,z+1/2

loop_
_atom_site_label
_atom_site_type_symbol
_atom_site_fract_x
_atom_site_fract_y
_atom_site_fract_z
_atom_site_occupancy
_atom_site_U_iso_or_equiv
O2 O-2 0 0 0.17628 0.995 0.0
La1 La+3 0 0 0.36244 1 0.0
Ni1 Ni+1 0 0 0 1 0.0
O1 O-2 0 0.5 0 1 0.0
